data_7003188
loop_
_publ_author_name
'Barnes, Nicholas A.'
'Godfrey, Stephen M.'
'Halton, Ruth T. A.'
'Mushtaq, Imrana'
'Pritchard, Robin G.'

_publ_section_title
;
 The reactions of alkylamino substituted phosphines with I2 and
 (Ph2Se2I2)2: structural features of alkylamino phosphonium cations
;
_journal_issue 10
_journal_name_full 'Dalton Transactions'
_journal_page_first 1346
_journal_page_last 1354
_journal_paper_doi 10.1039/b713640d
_journal_year 2008
_chemical_compound_source 'synthesis as described'
_chemical_formula_moiety 'C18 H29 I1 N3 P1 Se1'
_chemical_formula_sum 'C18 H29 I N3 P Se'
_chemical_formula_weight 524.27
_chemical_name_systematic
;
?
;
_space_group_IT_number 14
_symmetry_cell_setting monoclinic
_symmetry_Int_Tables_number 14
_symmetry_space_group_name_Hall '-P 2ybc'
_symmetry_space_group_name_H-M 'P 1 21/c 1'
_atom_sites_solution_hydrogens geom
_atom_sites_solution_primary direct
_atom_sites_solution_secondary difmap
_audit_conform_dict_location ftp://ftp.iucr.org/pub/cif_core.dic
_audit_conform_dict_name cif_core.dic
_audit_conform_dict_version 2.3
_audit_creation_date 2007-06-25T18:15:46-00:00
_audit_creation_method 'WinGX routine CIF_UPDATE'
_cell_angle_alpha 90
_cell_angle_beta 95.386(13)
_cell_angle_gamma 90
_cell_formula_units_Z 4
_cell_length_a 9.093(3)
_cell_length_b 11.540(6)
_cell_length_c 19.803(7)
_cell_measurement_reflns_used 2275
_cell_measurement_temperature 150(2)
_cell_measurement_theta_max 26
_cell_measurement_theta_min 2
_cell_measurement_wavelength 0.71073
_cell_volume 2068.8(15)
_computing_cell_refinement 'HKL Scalepack (Otwinowski & Minor 1997)'
_computing_data_collection 'Collect (Nonius BV, 1997-2000)'
_computing_data_reduction 'HKL Denzo and Scalepack (Otwinowski & Minor 1997)'
_computing_molecular_graphics 'Ortep-3 for Windows (Farrugia, 1997)'
_computing_publication_material 'WinGX publication routines (Farrugia, 1999)'
_computing_structure_refinement 'SHELXL-97 (Sheldrick, 1997)'
_computing_structure_solution 'SIR92 (Giacovazzo et al, 1993)'
_diffrn_ambient_temperature 150(2)
_diffrn_detector 'CCD plate'
_diffrn_detector_area_resol_mean 9
_diffrn_measured_fraction_theta_full 0.823
_diffrn_measured_fraction_theta_max 0.749
_diffrn_measurement_device '95mm CCD camera on \k-goniostat'
_diffrn_measurement_device_type KappaCCD
_diffrn_measurement_method 'CCD rotation images, thick slices'
_diffrn_orient_matrix_type 'by Nonius Collect from scalepack cell'
_diffrn_orient_matrix_UB_11 -0.524644E-1
_diffrn_orient_matrix_UB_12 -0.759224E-1
_diffrn_orient_matrix_UB_13 0.18886E-2
_diffrn_orient_matrix_UB_21 -0.317059E-1
_diffrn_orient_matrix_UB_22 0.210153E-1
_diffrn_orient_matrix_UB_23 0.454305E-1
_diffrn_orient_matrix_UB_31 -0.918892E-1
_diffrn_orient_matrix_UB_32 0.360969E-1
_diffrn_orient_matrix_UB_33 -0.224769E-1
_diffrn_radiation_monochromator graphite
_diffrn_radiation_probe x-ray
_diffrn_radiation_type MoK\a
_diffrn_radiation_wavelength 0.71073
_diffrn_reflns_av_R_equivalents 0.067
_diffrn_reflns_av_unetI/netI 0.0885
_diffrn_reflns_limit_h_max 10
_diffrn_reflns_limit_h_min 0
_diffrn_reflns_limit_k_max 13
_diffrn_reflns_limit_k_min 0
_diffrn_reflns_limit_l_max 23
_diffrn_reflns_limit_l_min -24
_diffrn_reflns_number 13098
_diffrn_reflns_reduction_process
;
Scaled and merged with SORTAV
R.H. Blessing, (1987) Cryst. Rev. 1, 3-58
R.H. Blessing, (1989) J. Appl. Cryst. 22, 396-397
;
_diffrn_reflns_theta_full 25.00
_diffrn_reflns_theta_max 26
_diffrn_reflns_theta_min 3.19
_diffrn_source 'Enraf Nonius FR590'
_exptl_absorpt_coefficient_mu 3.39
_exptl_absorpt_correction_T_max 0.7973
_exptl_absorpt_correction_T_min 0.6483
_exptl_absorpt_correction_type multi-scan
_exptl_absorpt_process_details
;
R.H. Blessing, Acta Cryst. (1995), A51, 33-38
;
_exptl_crystal_colour colourless
_exptl_crystal_density_diffrn 1.683
_exptl_crystal_density_method 'not measured'
_exptl_crystal_description block
_exptl_crystal_F_000 1040
_exptl_crystal_size_max 0.14
_exptl_crystal_size_mid 0.13
_exptl_crystal_size_min 0.07
_refine_diff_density_max 2.785
_refine_diff_density_min -1.255
_refine_diff_density_rms 0.206
_refine_ls_extinction_method none
_refine_ls_goodness_of_fit_ref 0.955
_refine_ls_hydrogen_treatment constr
_refine_ls_matrix_type full
_refine_ls_number_parameters 217
_refine_ls_number_reflns 3046
_refine_ls_number_restraints 0
_refine_ls_restrained_S_all 0.955
_refine_ls_R_factor_all 0.1264
_refine_ls_R_factor_gt 0.0728
_refine_ls_shift/su_max 0
_refine_ls_shift/su_mean 0
_refine_ls_structure_factor_coef Fsqd
_refine_ls_weighting_details 'calc w=1/[\s^2^(Fo^2^)+(0.1462P)^2^+0.0000P] where P=(Fo^2^+2Fc^2^)/3'
_refine_ls_weighting_scheme calc
_refine_ls_wR_factor_gt 0.1825
_refine_ls_wR_factor_ref 0.2204
_reflns_number_gt 1668
_reflns_number_total 3046
_reflns_threshold_expression >2sigma(I)
_cod_data_source_file b713640d.txt
_cod_data_source_block nick6
_cod_original_sg_symbol_H-M 'P 21/c'
_cod_database_code 7003188

loop_
_symmetry_equiv_pos_as_xyz
'x, y, z'
'-x, y+1/2, -z+1/2'
'-x, -y, -z'
'x, -y-1/2, z-1/2'

loop_
_atom_site_label
_atom_site_type_symbol
_atom_site_fract_x
_atom_site_fract_y
_atom_site_fract_z
_atom_site_U_iso_or_equiv
_atom_site_adp_type
_atom_site_occupancy
_atom_site_symmetry_multiplicity
_atom_site_calc_flag
_atom_site_refinement_flags
_atom_site_disorder_assembly
_atom_site_disorder_group
C1 C 0.7008(15) 0.2391(10) 0.0447(5) 0.053(3) Uani 1 1 d . . .
H1A H 0.5985 0.2149 0.051 0.064 Uiso 1 1 calc R . .
H1B H 0.7442 0.1829 0.0145 0.064 Uiso 1 1 calc R . .
C2 C 0.7032(15) 0.3596(11) 0.0159(6) 0.058(4) Uani 1 1 d . . .
H2A H 0.6249 0.4083 0.0329 0.07 Uiso 1 1 calc R . .
H2B H 0.6898 0.358 -0.0342 0.07 Uiso 1 1 calc R . .
C3 C 0.8578(16) 0.4046(11) 0.0416(6) 0.054(3) Uani 1 1 d . . .
H3A H 0.9349 0.3722 0.0149 0.065 Uiso 1 1 calc R . .
H3B H 0.8623 0.4903 0.0403 0.065 Uiso 1 1 calc R . .
C4 C 0.8731(15) 0.3590(10) 0.1145(6) 0.051(3) Uani 1 1 d . . .
H4A H 0.9782 0.3467 0.1308 0.061 Uiso 1 1 calc R . .
H4B H 0.8291 0.4139 0.1454 0.061 Uiso 1 1 calc R . .
C5 C 0.9433(17) 0.0834(11) 0.2810(6) 0.058(4) Uani 1 1 d . . .
H5A H 1.0479 0.065 0.2755 0.07 Uiso 1 1 calc R . .
H5B H 0.8848 0.0109 0.2779 0.07 Uiso 1 1 calc R . .
C6 C 0.9283(19) 0.1456(13) 0.3478(6) 0.070(4) Uani 1 1 d . . .
H6A H 0.9029 0.0896 0.3827 0.084 Uiso 1 1 calc R . .
H6B H 1.0225 0.1839 0.3639 0.084 Uiso 1 1 calc R . .
C7 C 0.8117(18) 0.2314(12) 0.3356(6) 0.069(4) Uani 1 1 d . . .
H7A H 0.8259 0.2957 0.3687 0.083 Uiso 1 1 calc R . .
H7B H 0.7137 0.1959 0.3395 0.083 Uiso 1 1 calc R . .
C8 C 0.8236(16) 0.2753(11) 0.2637(6) 0.058(4) Uani 1 1 d . . .
H8A H 0.7259 0.2987 0.2417 0.07 Uiso 1 1 calc R . .
H8B H 0.8926 0.3416 0.2634 0.07 Uiso 1 1 calc R . .
C9 C 0.5778(16) 0.0555(11) 0.1883(7) 0.061(4) Uani 1 1 d . . .
H9A H 0.5311 0.1316 0.1777 0.073 Uiso 1 1 calc R . .
H9B H 0.6084 0.0516 0.2375 0.073 Uiso 1 1 calc R . .
C10 C 0.4723(15) -0.0426(10) 0.1667(6) 0.053(3) Uani 1 1 d . . .
H10A H 0.3684 -0.0195 0.1699 0.063 Uiso 1 1 calc R . .
H10B H 0.4944 -0.1127 0.1946 0.063 Uiso 1 1 calc R . .
C11 C 0.5028(16) -0.0628(12) 0.0930(6) 0.059(4) Uani 1 1 d . . .
H11A H 0.4689 -0.1408 0.0775 0.07 Uiso 1 1 calc R . .
H11B H 0.452 -0.0039 0.0628 0.07 Uiso 1 1 calc R . .
C12 C 0.6651(16) -0.0525(11) 0.0933(6) 0.055(4) Uani 1 1 d . . .
H12A H 0.6931 -0.0253 0.0489 0.066 Uiso 1 1 calc R . .
H12B H 0.7144 -0.1274 0.1045 0.066 Uiso 1 1 calc R . .
C13 C 1.1489(15) 0.1620(11) 0.1040(7) 0.057(4) Uani 1 1 d . . .
C14 C 1.2200(15) 0.2105(12) 0.1619(6) 0.058(3) Uani 1 1 d . . .
H14 H 1.2062 0.1793 0.2053 0.069 Uiso 1 1 calc R . .
C15 C 1.3099(16) 0.3034(12) 0.1561(7) 0.062(4) Uani 1 1 d . . .
H15 H 1.3599 0.3371 0.1956 0.074 Uiso 1 1 calc R . .
C16 C 1.3292(17) 0.3495(14) 0.0920(9) 0.076(5) Uani 1 1 d . . .
H16 H 1.389 0.4162 0.0879 0.092 Uiso 1 1 calc R . .
C17 C 1.2603(17) 0.2971(12) 0.0350(7) 0.065(4) Uani 1 1 d . . .
H17 H 1.2766 0.3255 -0.0087 0.078 Uiso 1 1 calc R . .
C18 C 1.1687(16) 0.2044(11) 0.0410(7) 0.059(4) Uani 1 1 d . . .
H18 H 1.1192 0.1697 0.0017 0.071 Uiso 1 1 calc R . .
I1 I 0.38107(10) 0.11794(7) 0.34625(4) 0.0564(4) Uani 1 1 d . . .
N1 N 0.7909(11) 0.2470(8) 0.1108(5) 0.049(3) Uani 1 1 d . . .
N2 N 0.8831(11) 0.1702(8) 0.2294(4) 0.046(3) Uani 1 1 d . . .
N3 N 0.7046(11) 0.0377(8) 0.1489(4) 0.045(2) Uani 1 1 d . . .
P1 P 0.8365(4) 0.1311(3) 0.15279(15) 0.0443(8) Uani 1 1 d . . .
Se1 Se 1.01848(16) 0.03006(11) 0.11240(7) 0.0549(5) Uani 1 1 d . . .

loop_
_atom_site_aniso_label
_atom_site_aniso_U_11
_atom_site_aniso_U_22
_atom_site_aniso_U_33
_atom_site_aniso_U_23
_atom_site_aniso_U_13
_atom_site_aniso_U_12
C1 0.067(10) 0.047(8) 0.044(6) -0.001(5) -0.010(6) -0.002(6)
C2 0.041(9) 0.080(10) 0.053(7) 0.009(6) 0.002(6) 0.011(7)
C3 0.062(11) 0.056(8) 0.045(7) 0.005(6) 0.009(6) 0.002(6)
C4 0.047(9) 0.050(8) 0.054(7) 0.008(6) 0.002(6) -0.001(6)
C5 0.072(11) 0.062(8) 0.041(7) 0.011(6) 0.006(7) 0.014(7)
C6 0.085(13) 0.087(11) 0.039(7) 0.003(7) 0.008(7) 0.004(9)
C7 0.087(13) 0.061(9) 0.063(8) -0.017(7) 0.024(8) -0.006(8)
C8 0.061(10) 0.066(9) 0.049(7) 0.009(6) 0.007(6) -0.007(7)
C9 0.067(11) 0.051(8) 0.067(9) -0.002(7) 0.017(8) -0.011(7)
C10 0.039(9) 0.052(8) 0.065(8) -0.007(6) -0.005(6) -0.013(6)
C11 0.049(10) 0.066(9) 0.057(8) -0.004(6) -0.014(7) -0.015(7)
C12 0.066(11) 0.057(9) 0.044(7) -0.007(6) 0.013(6) -0.006(7)
C13 0.051(10) 0.057(8) 0.063(8) -0.006(6) 0.008(7) 0.012(7)
C14 0.046(10) 0.070(10) 0.057(8) -0.002(7) 0.006(6) 0.005(7)
C15 0.063(11) 0.063(9) 0.057(8) 0.001(7) -0.012(7) 0.003(7)
C16 0.038(10) 0.083(11) 0.110(13) 0.020(10) 0.010(9) 0.003(8)
C17 0.064(11) 0.065(10) 0.072(9) 0.010(8) 0.032(8) 0.021(8)
C18 0.058(10) 0.058(9) 0.061(8) 0.022(6) 0.011(7) 0.005(7)
I1 0.0561(7) 0.0612(6) 0.0522(5) 0.0014(4) 0.0069(4) -0.0037(4)
N1 0.035(7) 0.059(7) 0.052(6) -0.003(5) -0.003(5) -0.003(5)
N2 0.048(7) 0.049(6) 0.040(5) -0.004(4) 0.002(5) 0.010(5)
N3 0.045(8) 0.047(6) 0.045(5) -0.003(4) 0.009(5) -0.003(5)
P1 0.045(2) 0.0454(19) 0.0427(16) -0.0019(14) 0.0029(15) 0.0014(15)
Se1 0.0555(10) 0.0484(8) 0.0624(8) -0.0033(6) 0.0143(7) 0.0034(6)

loop_
_atom_type_symbol
_atom_type_description
_atom_type_scat_dispersion_real
_atom_type_scat_dispersion_imag
_atom_type_scat_source
C C 0.0033 0.0016 'International Tables Vol C Tables 4.2.6.8 and 6.1.1.4'
I I -0.4742 1.8119 'International Tables Vol C Tables 4.2.6.8 and 6.1.1.4'
N N 0.0061 0.0033 'International Tables Vol C Tables 4.2.6.8 and 6.1.1.4'
P P 0.1023 0.0942 'International Tables Vol C Tables 4.2.6.8 and 6.1.1.4'
Se Se -0.0929 2.2259 'International Tables Vol C Tables 4.2.6.8 and 6.1.1.4'
H H 0 0 'International Tables Vol C Tables 4.2.6.8 and 6.1.1.4'

loop_
_geom_angle_atom_site_label_1
_geom_angle_atom_site_label_2
_geom_angle_atom_site_label_3
_geom_angle
_geom_angle_site_symmetry_1
_geom_angle_site_symmetry_3
_geom_angle_publ_flag
N1 C1 C2 104.6(10) . . ?
N1 C1 H1A 110.8 . . ?
C2 C1 H1A 110.8 . . ?
N1 C1 H1B 110.8 . . ?
C2 C1 H1B 110.8 . . ?
H1A C1 H1B 108.9 . . ?
C1 C2 C3 103.4(10) . . ?
C1 C2 H2A 111.1 . . ?
C3 C2 H2A 111.1 . . ?
C1 C2 H2B 111.1 . . ?
C3 C2 H2B 111.1 . . ?
H2A C2 H2B 109 . . ?
C4 C3 C2 101.2(10) . . ?
C4 C3 H3A 111.5 . . ?
C2 C3 H3A 111.5 . . ?
C4 C3 H3B 111.5 . . ?
C2 C3 H3B 111.5 . . ?
H3A C3 H3B 109.4 . . ?
N1 C4 C3 104.5(9) . . ?
N1 C4 H4A 110.8 . . ?
C3 C4 H4A 110.8 . . ?
N1 C4 H4B 110.8 . . ?
C3 C4 H4B 110.8 . . ?
H4A C4 H4B 108.9 . . ?
N2 C5 C6 102.7(10) . . ?
N2 C5 H5A 111.2 . . ?
C6 C5 H5A 111.2 . . ?
N2 C5 H5B 111.2 . . ?
C6 C5 H5B 111.2 . . ?
H5A C5 H5B 109.1 . . ?
C7 C6 C5 107.6(11) . . ?
C7 C6 H6A 110.2 . . ?
C5 C6 H6A 110.2 . . ?
C7 C6 H6B 110.2 . . ?
C5 C6 H6B 110.2 . . ?
H6A C6 H6B 108.5 . . ?
C6 C7 C8 105.4(12) . . ?
C6 C7 H7A 110.7 . . ?
C8 C7 H7A 110.7 . . ?
C6 C7 H7B 110.7 . . ?
C8 C7 H7B 110.7 . . ?
H7A C7 H7B 108.8 . . ?
N2 C8 C7 102.3(10) . . ?
N2 C8 H8A 111.3 . . ?
C7 C8 H8A 111.3 . . ?
N2 C8 H8B 111.3 . . ?
C7 C8 H8B 111.3 . . ?
H8A C8 H8B 109.2 . . ?
N3 C9 C10 104.7(10) . . ?
N3 C9 H9A 110.8 . . ?
C10 C9 H9A 110.8 . . ?
N3 C9 H9B 110.8 . . ?
C10 C9 H9B 110.8 . . ?
H9A C9 H9B 108.9 . . ?
C9 C10 C11 102.5(10) . . ?
C9 C10 H10A 111.3 . . ?
C11 C10 H10A 111.3 . . ?
C9 C10 H10B 111.3 . . ?
C11 C10 H10B 111.3 . . ?
H10A C10 H10B 109.2 . . ?
C12 C11 C10 104.7(10) . . ?
C12 C11 H11A 110.8 . . ?
C10 C11 H11A 110.8 . . ?
C12 C11 H11B 110.8 . . ?
C10 C11 H11B 110.8 . . ?
H11A C11 H11B 108.9 . . ?
C11 C12 N3 103.0(10) . . ?
C11 C12 H12A 111.2 . . ?
N3 C12 H12A 111.2 . . ?
C11 C12 H12B 111.2 . . ?
N3 C12 H12B 111.2 . . ?
H12A C12 H12B 109.1 . . ?
C18 C13 C14 121.5(13) . . ?
C18 C13 Se1 119.4(10) . . ?
C14 C13 Se1 119.1(10) . . ?
C15 C14 C13 119.1(12) . . ?
C15 C14 H14 120.5 . . ?
C13 C14 H14 120.5 . . ?
C14 C15 C16 120.3(13) . . ?
C14 C15 H15 119.9 . . ?
C16 C15 H15 119.9 . . ?
C17 C16 C15 119.2(14) . . ?
C17 C16 H16 120.4 . . ?
C15 C16 H16 120.4 . . ?
C18 C17 C16 120.4(13) . . ?
C18 C17 H17 119.8 . . ?
C16 C17 H17 119.8 . . ?
C13 C18 C17 119.5(14) . . ?
C13 C18 H18 120.3 . . ?
C17 C18 H18 120.3 . . ?
C1 N1 C4 109.3(9) . . ?
C1 N1 P1 120.0(8) . . ?
C4 N1 P1 126.3(8) . . ?
C5 N2 C8 110.6(8) . . ?
C5 N2 P1 120.4(8) . . ?
C8 N2 P1 125.2(8) . . ?
C9 N3 C12 109.5(9) . . ?
C9 N3 P1 120.1(8) . . ?
C12 N3 P1 127.8(8) . . ?
N2 P1 N3 111.3(5) . . ?
N2 P1 N1 106.7(5) . . ?
N3 P1 N1 112.2(5) . . ?
N2 P1 Se1 110.3(4) . . ?
N3 P1 Se1 102.0(4) . . ?
N1 P1 Se1 114.4(4) . . ?
C13 Se1 P1 95.8(4) . . ?

loop_
_geom_bond_atom_site_label_1
_geom_bond_atom_site_label_2
_geom_bond_distance
_geom_bond_site_symmetry_2
_geom_bond_publ_flag
C1 N1 1.480(13) . ?
C1 C2 1.503(16) . ?
C1 H1A 0.99 . ?
C1 H1B 0.99 . ?
C2 C3 1.540(18) . ?
C2 H2A 0.99 . ?
C2 H2B 0.99 . ?
C3 C4 1.531(16) . ?
C3 H3A 0.99 . ?
C3 H3B 0.99 . ?
C4 N1 1.491(14) . ?
C4 H4A 0.99 . ?
C4 H4B 0.99 . ?
C5 N2 1.498(15) . ?
C5 C6 1.521(17) . ?
C5 H5A 0.99 . ?
C5 H5B 0.99 . ?
C6 C7 1.454(19) . ?
C6 H6A 0.99 . ?
C6 H6B 0.99 . ?
C7 C8 1.525(16) . ?
C7 H7A 0.99 . ?
C7 H7B 0.99 . ?
C8 N2 1.515(15) . ?
C8 H8A 0.99 . ?
C8 H8B 0.99 . ?
C9 N3 1.466(16) . ?
C9 C10 1.518(17) . ?
C9 H9A 0.99 . ?
C9 H9B 0.99 . ?
C10 C11 1.529(17) . ?
C10 H10A 0.99 . ?
C10 H10B 0.99 . ?
C11 C12 1.480(17) . ?
C11 H11A 0.99 . ?
C11 H11B 0.99 . ?
C12 N3 1.533(14) . ?
C12 H12A 0.99 . ?
C12 H12B 0.99 . ?
C13 C18 1.366(17) . ?
C13 C14 1.382(17) . ?
C13 Se1 1.947(14) . ?
C14 C15 1.360(18) . ?
C14 H14 0.95 . ?
C15 C16 1.40(2) . ?
C15 H15 0.95 . ?
C16 C17 1.377(19) . ?
C16 H16 0.95 . ?
C17 C18 1.369(19) . ?
C17 H17 0.95 . ?
C18 H18 0.95 . ?
N1 P1 1.608(10) . ?
N2 P1 1.601(9) . ?
N3 P1 1.609(10) . ?
P1 Se1 2.233(4) . ?

loop_
_geom_torsion_atom_site_label_1
_geom_torsion_atom_site_label_2
_geom_torsion_atom_site_label_3
_geom_torsion_atom_site_label_4
_geom_torsion
_geom_torsion_site_symmetry_1
_geom_torsion_site_symmetry_2
_geom_torsion_site_symmetry_3
_geom_torsion_site_symmetry_4
_geom_torsion_publ_flag
N1 C1 C2 C3 33.6(13) . . . . ?
C1 C2 C3 C4 -41.2(12) . . . . ?
C2 C3 C4 N1 33.1(12) . . . . ?
N2 C5 C6 C7 24.1(16) . . . . ?
C5 C6 C7 C8 -34.8(17) . . . . ?
C6 C7 C8 N2 30.3(15) . . . . ?
N3 C9 C10 C11 -31.4(13) . . . . ?
C9 C10 C11 C12 40.4(14) . . . . ?
C10 C11 C12 N3 -32.5(13) . . . . ?
C18 C13 C14 C15 1(2) . . . . ?
Se1 C13 C14 C15 -179.4(10) . . . . ?
C13 C14 C15 C16 0(2) . . . . ?
C14 C15 C16 C17 -2(2) . . . . ?
C15 C16 C17 C18 3(2) . . . . ?
C14 C13 C18 C17 0(2) . . . . ?
Se1 C13 C18 C17 -180.0(10) . . . . ?
C16 C17 C18 C13 -2(2) . . . . ?
C2 C1 N1 C4 -12.7(13) . . . . ?
C2 C1 N1 P1 -170.6(9) . . . . ?
C3 C4 N1 C1 -13.3(13) . . . . ?
C3 C4 N1 P1 142.8(10) . . . . ?
C6 C5 N2 C8 -4.3(15) . . . . ?
C6 C5 N2 P1 -163.6(10) . . . . ?
C7 C8 N2 C5 -15.6(14) . . . . ?
C7 C8 N2 P1 142.5(10) . . . . ?
C10 C9 N3 C12 12.0(13) . . . . ?
C10 C9 N3 P1 174.9(8) . . . . ?
C11 C12 N3 C9 13.0(13) . . . . ?
C11 C12 N3 P1 -148.3(9) . . . . ?
C5 N2 P1 N3 62.1(11) . . . . ?
C8 N2 P1 N3 -93.9(10) . . . . ?
C5 N2 P1 N1 -175.2(10) . . . . ?
C8 N2 P1 N1 28.8(11) . . . . ?
C5 N2 P1 Se1 -50.4(10) . . . . ?
C8 N2 P1 Se1 153.6(9) . . . . ?
C9 N3 P1 N2 44.6(11) . . . . ?
C12 N3 P1 N2 -155.9(10) . . . . ?
C9 N3 P1 N1 -75.0(10) . . . . ?
C12 N3 P1 N1 84.5(11) . . . . ?
C9 N3 P1 Se1 162.2(9) . . . . ?
C12 N3 P1 Se1 -38.3(10) . . . . ?
C1 N1 P1 N2 -161.4(9) . . . . ?
C4 N1 P1 N2 44.8(11) . . . . ?
C1 N1 P1 N3 -39.2(11) . . . . ?
C4 N1 P1 N3 167.0(9) . . . . ?
C1 N1 P1 Se1 76.3(10) . . . . ?
C4 N1 P1 Se1 -77.5(10) . . . . ?
C18 C13 Se1 P1 -107.2(11) . . . . ?
C14 C13 Se1 P1 73.1(10) . . . . ?
N2 P1 Se1 C13 -72.3(6) . . . . ?
N3 P1 Se1 C13 169.3(5) . . . . ?
N1 P1 Se1 C13 48.0(5) . . . . ?

loop_
_cod_related_entry_id
_cod_related_entry_database
_cod_related_entry_code
1 ChemSpider 21118879
